data_7034925
loop_
_publ_author_name
'Hoque, Md Najbul'
'Gogoi, Abhijit'
'Das, Gopal'

_publ_section_title
;
 Anion complexation with cyanobenzoyl substituted first and second
 generation tripodal amide receptors: crystal structure and solution
 studies.
;
_journal_issue 34
_journal_name_full 'Dalton transactions (Cambridge, England : 2003)'
_journal_page_first 15220
_journal_page_last 15231
_journal_paper_doi 10.1039/c5dt00369e
_journal_volume 44
_journal_year 2015
_chemical_formula_moiety 'C30 H27 N7 O3'
_chemical_formula_sum 'C30 H27 N7 O3'
_chemical_formula_weight 533.59
_space_group_IT_number 15
_symmetry_cell_setting monoclinic
_symmetry_space_group_name_Hall '-C 2yc'
_symmetry_space_group_name_H-M 'C 1 2/c 1'
_atom_sites_solution_hydrogens geom
_atom_sites_solution_primary direct
_atom_sites_solution_secondary difmap
_audit_creation_method SHELXL-97
_audit_update_record
;
2015-04-10 deposited with the CCDC.
2015-04-23 downloaded from the CCDC.
;
_cell_angle_alpha 90.00
_cell_angle_beta 100.017(2)
_cell_angle_gamma 90.00
_cell_formula_units_Z 8
_cell_length_a 19.7331(5)
_cell_length_b 14.8638(5)
_cell_length_c 19.2351(6)
_cell_measurement_reflns_used 1004
_cell_measurement_temperature 298(2)
_cell_measurement_theta_max 22.10
_cell_measurement_theta_min 2.54
_cell_volume 5555.8(3)
_computing_cell_refinement 'Bruker SMART'
_computing_data_collection 'Bruker SMART'
_computing_data_reduction 'Bruker SAINT'
_computing_molecular_graphics 'Bruker SHELXTL'
_computing_publication_material 'Bruker SHELXTL'
_computing_structure_refinement 'SHELXL-97 (Sheldrick, 1997)'
_computing_structure_solution 'SHELXS-97 (Sheldrick, 1990)'
_diffrn_ambient_temperature 298(2)
_diffrn_measured_fraction_theta_full 0.991
_diffrn_measured_fraction_theta_max 0.991
_diffrn_measurement_device_type 'CCD area detector'
_diffrn_measurement_method 'phi and omega scans'
_diffrn_radiation_monochromator graphite
_diffrn_radiation_source 'sealed tube'
_diffrn_radiation_type MoK\a
_diffrn_radiation_wavelength 0.71073
_diffrn_reflns_av_R_equivalents 0.0314
_diffrn_reflns_av_unetI/netI 0.0343
_diffrn_reflns_limit_h_max 26
_diffrn_reflns_limit_h_min -26
_diffrn_reflns_limit_k_max 19
_diffrn_reflns_limit_k_min -19
_diffrn_reflns_limit_l_max 23
_diffrn_reflns_limit_l_min -21
_diffrn_reflns_number 37111
_diffrn_reflns_theta_full 28.21
_diffrn_reflns_theta_max 28.21
_diffrn_reflns_theta_min 1.72
_exptl_absorpt_coefficient_mu 0.086
_exptl_absorpt_correction_T_max 0.983
_exptl_absorpt_correction_T_min 0.975
_exptl_absorpt_correction_type multi-scan
_exptl_absorpt_process_details SADBAS
_exptl_crystal_colour colorless
_exptl_crystal_density_diffrn 1.276
_exptl_crystal_density_method 'not measured'
_exptl_crystal_description block
_exptl_crystal_F_000 2240.0
_exptl_crystal_size_max 0.30
_exptl_crystal_size_mid 0.25
_exptl_crystal_size_min 0.20
_refine_diff_density_max 0.164
_refine_diff_density_min -0.245
_refine_diff_density_rms 0.068
_refine_ls_extinction_method none
_refine_ls_goodness_of_fit_ref 1.015
_refine_ls_hydrogen_treatment mixed
_refine_ls_matrix_type full
_refine_ls_number_parameters 361
_refine_ls_number_reflns 6812
_refine_ls_number_restraints 0
_refine_ls_restrained_S_all 1.015
_refine_ls_R_factor_all 0.1086
_refine_ls_R_factor_gt 0.0531
_refine_ls_shift/su_max 0.003
_refine_ls_shift/su_mean 0.001
_refine_ls_structure_factor_coef Fsqd
_refine_ls_weighting_details 'calc w=1/[\s^2^(Fo^2^)+(0.0786P)^2^+0.4630P] where P=(Fo^2^+2Fc^2^)/3'
_refine_ls_weighting_scheme calc
_refine_ls_wR_factor_gt 0.1301
_refine_ls_wR_factor_ref 0.1557
_reflns_number_gt 3510
_reflns_number_total 6812
_reflns_threshold_expression >2sigma(I)
_cod_data_source_file c5dt00369e2.cif
_cod_data_source_block 1L
_cod_depositor_comments 'Adding full bibliography for 7034925--7034934.cif.'
_cod_original_sg_symbol_H-M 'C 2/c'
_cod_database_code 7034925

loop_
_symmetry_equiv_pos_as_xyz
'x, y, z'
'-x, y, -z+1/2'
'x+1/2, y+1/2, z'
'-x+1/2, y+1/2, -z+1/2'
'-x, -y, -z'
'x, -y, z-1/2'
'-x+1/2, -y+1/2, -z'
'x+1/2, -y+1/2, z-1/2'

loop_
_atom_site_label
_atom_site_type_symbol
_atom_site_fract_x
_atom_site_fract_y
_atom_site_fract_z
_atom_site_U_iso_or_equiv
_atom_site_adp_type
_atom_site_occupancy
_atom_site_symmetry_multiplicity
_atom_site_calc_flag
_atom_site_refinement_flags
C12 C 1.11995(10) 0.22918(11) 1.01553(9) 0.0659(5) Uani 1 1 d .
H12A H 1.1638 0.2470 1.0037 0.079 Uiso 1 1 calc R
H12B H 1.1221 0.1652 1.0257 0.079 Uiso 1 1 calc R
N1 N 1.04581(7) 0.25590(8) 1.10699(7) 0.0521(4) Uani 1 1 d .
C24 C 0.84778(8) 0.12164(10) 0.97754(9) 0.0551(4) Uani 1 1 d .
C3 C 0.91805(9) 0.48250(10) 1.05175(9) 0.0603(5) Uani 1 1 d .
C11 C 1.10865(9) 0.27978(11) 1.08101(9) 0.0615(5) Uani 1 1 d .
H11A H 1.1477 0.2688 1.1183 0.074 Uiso 1 1 calc R
H11B H 1.1076 0.3437 1.0708 0.074 Uiso 1 1 calc R
C14 C 0.97634(9) 0.21087(11) 0.85581(9) 0.0577(4) Uani 1 1 d .
C13 C 1.02961(9) 0.18146(11) 0.91767(9) 0.0612(5) Uani 1 1 d .
C22 C 0.98282(10) 0.12242(11) 1.14490(9) 0.0679(5) Uani 1 1 d .
H22A H 0.9917 0.0685 1.1734 0.081 Uiso 1 1 calc R
H22B H 0.9576 0.1640 1.1698 0.081 Uiso 1 1 calc R
C23 C 0.89247(9) 0.15443(10) 1.04420(9) 0.0578(4) Uani 1 1 d .
C4 C 0.85735(9) 0.47132(10) 0.99423(9) 0.0571(4) Uani 1 1 d .
C7 C 0.74623(10) 0.46124(12) 0.88410(9) 0.0679(5) Uani 1 1 d .
C25 C 0.85488(10) 0.03964(11) 0.94555(10) 0.0738(6) Uani 1 1 d .
H25 H 0.8911 0.0018 0.9640 0.089 Uiso 1 1 calc R
C2 C 1.01116(9) 0.41323(11) 1.13294(9) 0.0654(5) Uani 1 1 d .
H2A H 1.0026 0.4512 1.1715 0.079 Uiso 1 1 calc R
H2B H 1.0482 0.4400 1.1128 0.079 Uiso 1 1 calc R
C5 C 0.80431(9) 0.53363(11) 0.98793(9) 0.0664(5) Uani 1 1 d .
H5 H 0.8061 0.5795 1.0211 0.080 Uiso 1 1 calc R
C17 C 0.87704(10) 0.25725(14) 0.73923(10) 0.0719(5) Uani 1 1 d .
C21 C 1.05120(9) 0.16496(10) 1.13713(9) 0.0650(5) Uani 1 1 d .
H21A H 1.0803 0.1673 1.1833 0.078 Uiso 1 1 calc R
H21B H 1.0737 0.1265 1.1074 0.078 Uiso 1 1 calc R
C6 C 0.74895(10) 0.52871(12) 0.93324(10) 0.0699(5) Uani 1 1 d .
H6 H 0.7137 0.5709 0.9297 0.084 Uiso 1 1 calc R
C1 C 1.03244(9) 0.32028(11) 1.16087(9) 0.0621(5) Uani 1 1 d .
H1A H 1.0737 0.3258 1.1963 0.075 Uiso 1 1 calc R
H1B H 0.9964 0.2962 1.1840 0.075 Uiso 1 1 calc R
C27 C 0.75499(9) 0.06857(12) 0.85841(9) 0.0639(5) Uani 1 1 d .
C15 C 0.96417(11) 0.29823(13) 0.83567(12) 0.0881(7) Uani 1 1 d .
H15 H 0.9895 0.3435 0.8616 0.106 Uiso 1 1 calc R
C29 C 0.79394(10) 0.17622(11) 0.94766(11) 0.0762(6) Uani 1 1 d .
H29 H 0.7888 0.2322 0.9678 0.091 Uiso 1 1 calc R
C9 C 0.85376(12) 0.40376(12) 0.94480(10) 0.0808(6) Uani 1 1 d .
H9 H 0.8887 0.3612 0.9487 0.097 Uiso 1 1 calc R
C28 C 0.74776(10) 0.15054(12) 0.88922(11) 0.0769(6) Uani 1 1 d .
H28 H 0.7117 0.1885 0.8706 0.092 Uiso 1 1 calc R
C30 C 0.70567(11) 0.04214(13) 0.79784(12) 0.0833(6) Uani 1 1 d .
C26 C 0.80896(11) 0.01320(12) 0.88662(10) 0.0822(6) Uani 1 1 d .
H26 H 0.8144 -0.0422 0.8658 0.099 Uiso 1 1 calc R
C8 C 0.79909(13) 0.39840(13) 0.88967(10) 0.0873(7) Uani 1 1 d .
H8 H 0.7975 0.3529 0.8563 0.105 Uiso 1 1 calc R
C10 C 0.68985(12) 0.45586(13) 0.82539(11) 0.0796(6) Uani 1 1 d .
C20 C 0.82667(12) 0.28109(16) 0.67828(12) 0.0888(6) Uani 1 1 d .
C19 C 0.93697(13) 0.14691(13) 0.81598(12) 0.1013(8) Uani 1 1 d .
H19 H 0.9435 0.0865 0.8279 0.122 Uiso 1 1 calc R
C16 C 0.91538(12) 0.32148(14) 0.77800(13) 0.0987(8) Uani 1 1 d .
H16 H 0.9087 0.3817 0.7656 0.118 Uiso 1 1 calc R
C18 C 0.88785(13) 0.17052(16) 0.75840(12) 0.1047(8) Uani 1 1 d .
H18 H 0.8619 0.1258 0.7325 0.126 Uiso 1 1 calc R
N4 N 0.94031(7) 0.09907(8) 1.07815(7) 0.0620(4) Uani 1 1 d .
H4N H 0.9461 0.0476 1.0597 0.074 Uiso 1 1 calc R
N3 N 1.06602(8) 0.24554(8) 0.95507(7) 0.0626(4) Uani 1 1 d .
H3N H 1.0571 0.3005 0.9427 0.075 Uiso 1 1 calc R
N2 N 0.94982(7) 0.40871(8) 1.07968(7) 0.0613(4) Uani 1 1 d .
H2N H 0.9334 0.3569 1.0657 0.074 Uiso 1 1 calc R
O3 O 0.88228(6) 0.23014(7) 1.06697(7) 0.0740(4) Uani 1 1 d .
O1 O 0.93826(7) 0.55843(7) 1.07142(7) 0.0919(5) Uani 1 1 d .
O2 O 1.03844(8) 0.10087(8) 0.93150(8) 0.0950(5) Uani 1 1 d .
N6 N 0.78658(11) 0.29919(17) 0.62997(11) 0.1180(7) Uani 1 1 d .
N7 N 0.66494(11) 0.02420(13) 0.75000(12) 0.1187(8) Uani 1 1 d .
N5 N 0.64588(11) 0.45200(13) 0.77793(10) 0.1029(7) Uani 1 1 d .

loop_
_atom_site_aniso_label
_atom_site_aniso_U_11
_atom_site_aniso_U_22
_atom_site_aniso_U_33
_atom_site_aniso_U_23
_atom_site_aniso_U_13
_atom_site_aniso_U_12
C12 0.0664(11) 0.0591(10) 0.0699(12) 0.0055(9) 0.0056(9) 0.0104(8)
N1 0.0567(8) 0.0424(7) 0.0529(8) 0.0019(6) -0.0023(7) 0.0028(6)
C24 0.0600(10) 0.0402(8) 0.0668(11) -0.0009(7) 0.0154(8) -0.0016(7)
C3 0.0712(11) 0.0412(9) 0.0661(11) -0.0025(8) 0.0050(9) -0.0029(8)
C11 0.0576(10) 0.0567(9) 0.0642(11) 0.0028(8) -0.0058(9) 0.0007(8)
C14 0.0681(11) 0.0487(9) 0.0583(11) -0.0049(8) 0.0161(9) -0.0071(8)
C13 0.0759(12) 0.0436(9) 0.0653(11) -0.0011(8) 0.0159(9) -0.0001(8)
C22 0.0892(14) 0.0497(9) 0.0609(12) 0.0059(8) 0.0026(10) -0.0059(9)
C23 0.0641(10) 0.0409(9) 0.0696(11) -0.0014(8) 0.0147(9) -0.0053(8)
C4 0.0731(12) 0.0401(8) 0.0568(10) 0.0028(7) 0.0080(9) -0.0050(8)
C7 0.0825(14) 0.0608(11) 0.0567(11) 0.0082(9) 0.0017(10) -0.0149(10)
C25 0.0812(13) 0.0550(10) 0.0790(13) -0.0117(9) -0.0030(11) 0.0196(9)
C2 0.0702(12) 0.0507(9) 0.0704(12) -0.0113(8) -0.0018(10) 0.0027(8)
C5 0.0744(12) 0.0515(9) 0.0715(12) -0.0107(8) 0.0074(10) -0.0028(9)
C17 0.0639(12) 0.0849(14) 0.0663(12) -0.0020(10) 0.0092(10) -0.0132(10)
C21 0.0740(12) 0.0484(9) 0.0660(11) 0.0093(8) -0.0059(9) 0.0062(8)
C6 0.0661(12) 0.0645(11) 0.0765(13) -0.0027(9) 0.0051(10) -0.0016(9)
C1 0.0725(11) 0.0562(10) 0.0525(10) -0.0055(8) -0.0036(9) 0.0009(8)
C27 0.0634(11) 0.0555(10) 0.0708(12) -0.0030(9) 0.0059(9) 0.0033(8)
C15 0.0891(14) 0.0513(10) 0.1073(16) -0.0111(10) -0.0291(13) -0.0001(10)
C29 0.0775(13) 0.0464(9) 0.0987(15) -0.0154(9) -0.0018(11) 0.0122(9)
C9 0.1077(16) 0.0616(11) 0.0666(13) -0.0077(9) -0.0029(12) 0.0152(10)
C28 0.0692(12) 0.0588(11) 0.0968(15) -0.0082(10) -0.0024(11) 0.0161(9)
C30 0.0811(14) 0.0688(12) 0.0919(15) -0.0151(11) -0.0078(13) 0.0130(10)
C26 0.0945(15) 0.0615(11) 0.0820(13) -0.0216(10) -0.0089(12) 0.0233(11)
C8 0.1286(19) 0.0619(12) 0.0632(13) -0.0109(9) -0.0060(13) 0.0045(12)
C10 0.0941(16) 0.0738(12) 0.0663(13) 0.0074(10) 0.0006(12) -0.0213(11)
C20 0.0714(14) 0.1115(17) 0.0789(15) 0.0008(13) 0.0000(12) -0.0168(12)
C19 0.146(2) 0.0542(11) 0.0918(16) 0.0009(11) -0.0120(16) -0.0213(13)
C16 0.0975(16) 0.0643(12) 0.1160(18) -0.0042(12) -0.0328(14) 0.0031(11)
C18 0.132(2) 0.0848(15) 0.0831(16) -0.0054(12) -0.0210(15) -0.0383(14)
N4 0.0774(10) 0.0414(7) 0.0647(9) -0.0028(6) 0.0049(8) 0.0000(7)
N3 0.0793(10) 0.0433(7) 0.0613(9) 0.0021(6) 0.0008(8) 0.0048(7)
N2 0.0709(9) 0.0390(7) 0.0681(9) -0.0068(6) -0.0040(8) -0.0008(6)
O3 0.0809(9) 0.0465(7) 0.0912(9) -0.0171(6) 0.0058(7) 0.0047(6)
O1 0.0998(10) 0.0398(6) 0.1191(11) -0.0031(7) -0.0281(9) -0.0060(6)
O2 0.1324(13) 0.0424(7) 0.1017(11) 0.0030(6) -0.0038(9) 0.0031(7)
N6 0.0892(14) 0.1559(19) 0.0973(15) 0.0142(14) -0.0163(12) -0.0253(13)
N7 0.1128(16) 0.0977(14) 0.1251(17) -0.0269(12) -0.0368(14) 0.0191(12)
N5 0.1123(16) 0.1037(14) 0.0816(13) 0.0044(10) -0.0146(12) -0.0317(11)

loop_
_atom_type_symbol
_atom_type_description
_atom_type_scat_dispersion_real
_atom_type_scat_dispersion_imag
_atom_type_scat_source
C C 0.0033 0.0016 'International Tables Vol C Tables 4.2.6.8 and 6.1.1.4'
H H 0.0000 0.0000 'International Tables Vol C Tables 4.2.6.8 and 6.1.1.4'
N N 0.0061 0.0033 'International Tables Vol C Tables 4.2.6.8 and 6.1.1.4'
O O 0.0106 0.0060 'International Tables Vol C Tables 4.2.6.8 and 6.1.1.4'

loop_
_geom_angle_atom_site_label_1
_geom_angle_atom_site_label_2
_geom_angle_atom_site_label_3
_geom_angle
N3 C12 C11 112.86(14)
C11 N1 C1 110.56(13)
C11 N1 C21 110.60(13)
C1 N1 C21 109.33(13)
C29 C24 C25 117.57(16)
C29 C24 C23 117.32(15)
C25 C24 C23 125.07(15)
O1 C3 N2 121.74(15)
O1 C3 C4 120.27(14)
N2 C3 C4 117.98(13)
N1 C11 C12 114.86(14)
C15 C14 C19 116.47(17)
C15 C14 C13 124.32(15)
C19 C14 C13 119.21(16)
O2 C13 N3 122.52(17)
O2 C13 C14 120.30(15)
N3 C13 C14 117.17(14)
N4 C22 C21 113.53(15)
O3 C23 N4 122.19(16)
O3 C23 C24 119.27(15)
N4 C23 C24 118.49(14)
C9 C4 C5 118.65(16)
C9 C4 C3 122.14(16)
C5 C4 C3 119.13(15)
C6 C7 C8 119.92(17)
C6 C7 C10 120.78(19)
C8 C7 C10 119.28(18)
C26 C25 C24 120.90(16)
N2 C2 C1 110.81(13)
C6 C5 C4 121.09(16)
C18 C17 C16 118.41(19)
C18 C17 C20 120.73(18)
C16 C17 C20 120.8(2)
N1 C21 C22 114.67(14)
C7 C6 C5 119.63(18)
N1 C1 C2 114.63(14)
C28 C27 C26 119.37(17)
C28 C27 C30 119.08(16)
C26 C27 C30 121.55(16)
C14 C15 C16 122.02(17)
C28 C29 C24 122.07(16)
C8 C9 C4 120.90(18)
C29 C28 C27 119.76(16)
N7 C30 C27 177.2(2)
C27 C26 C25 120.32(17)
C9 C8 C7 119.81(17)
N5 C10 C7 178.7(2)
N6 C20 C17 179.4(3)
C14 C19 C18 121.35(19)
C17 C16 C15 120.62(19)
C17 C18 C19 121.13(18)
C23 N4 C22 122.51(14)
C13 N3 C12 124.44(14)
C3 N2 C2 121.74(13)

loop_
_geom_bond_atom_site_label_1
_geom_bond_atom_site_label_2
_geom_bond_distance
C12 N3 1.454(2)
C12 C11 1.516(2)
N1 C11 1.459(2)
N1 C1 1.468(2)
N1 C21 1.4673(19)
C24 C29 1.380(2)
C24 C25 1.383(2)
C24 C23 1.505(2)
C3 O1 1.2344(18)
C3 N2 1.3294(19)
C3 C4 1.492(2)
C14 C15 1.364(2)
C14 C19 1.374(2)
C14 C13 1.509(2)
C13 O2 1.2329(18)
C13 N3 1.327(2)
C22 N4 1.449(2)
C22 C21 1.521(3)
C23 O3 1.2366(18)
C23 N4 1.334(2)
C4 C9 1.376(2)
C4 C5 1.387(2)
C7 C6 1.373(2)
C7 C8 1.390(3)
C7 C10 1.443(3)
C25 C26 1.380(2)
C2 N2 1.445(2)
C2 C1 1.515(2)
C5 C6 1.381(2)
C17 C18 1.348(3)
C17 C16 1.358(3)
C17 C20 1.443(3)
C27 C28 1.373(2)
C27 C26 1.380(2)
C27 C30 1.437(3)
C15 C16 1.380(3)
C29 C28 1.372(2)
C9 C8 1.377(3)
C30 N7 1.143(2)
C10 N5 1.146(2)
C20 N6 1.143(3)
C19 C18 1.384(3)
